data_4304691
loop_
_publ_author_name
'Zoran Mazej'
'Evgeny Goreshnik'

_publ_contact_author_address
;
Department of Inorganic Chemistry and Technology
Jozef Stefan Institute
Jamova 39 1000 Ljubljana
SLOVENIA
;
_publ_contact_author_email evgeny.goreshnik@ijs.si
_publ_contact_author_fax 386(1)4773645
_publ_contact_author_name 'Goreshnik, Evgeny'
_publ_contact_author_phone 386(1)4773155
_publ_section_title
;
Synthesis, Raman Spectra and Crystal Structures of [Cu(XeF2)n](SbF6)2
(n= 2,4)
;
_journal_name_full 'Inorganic Chemistry'
_journal_page_first 4209
_journal_page_last 4214
_journal_paper_doi 10.1021/ic702249u
_journal_volume 47
_journal_year 2008
_chemical_formula_moiety 'Cu F16 Sb2 Xe2'
_chemical_formula_sum 'Cu F16 Sb2 Xe2'
_chemical_formula_weight 873.64
_space_group_IT_number 14
_symmetry_cell_setting monoclinic
_symmetry_space_group_name_Hall '-P 2ybc'
_symmetry_space_group_name_H-M 'P 1 21/c 1'
_audit_conform_dict_location ftp://ftp.iucr.org/pub/cif_core.dic
_audit_conform_dict_name cif_core.dic
_audit_conform_dict_version 2.3
_audit_creation_date 2007-02-24T13:29:04-00:00
_audit_creation_method 'WinGX routine CIF_UPDATE'
_cell_angle_alpha 90
_cell_angle_beta 90.982(3)
_cell_angle_gamma 90
_cell_formula_units_Z 2
_cell_length_a 5.5828(19)
_cell_length_b 14.741(5)
_cell_length_c 9.118(3)
_cell_measurement_reflns_used 3821
_cell_measurement_temperature 200
_cell_measurement_theta_max 28.951
_cell_measurement_theta_min 2.234
_cell_volume 750.3(4)
_computing_cell_refinement 'CrystalClear (Rigaku/MSC Inc., 2006)'
_computing_data_collection 'CrystalClear (Rigaku/MSC Inc., 2006)'
_computing_data_reduction 'CrystalClear (Rigaku/MSC Inc., 2006)'
_computing_publication_material
;
WinGX 1.70 (Farrugia, L. J., 1997-2005), enCIFer v.1.2 (CCDC, 2005), Diamond 
3.1 (Bergerhoff et al., 1996)'
;
_computing_structure_refinement 'SHELXL-97 (Sheldrick, 1997)'
_computing_structure_solution
;
        SIR92 (Altomare, et. al. 1994)
;
_diffrn_measured_fraction_theta_full 0.983
_diffrn_measured_fraction_theta_max 0.829
_diffrn_measurement_device
;
        Mercury CCD (2x2 bin mode)
;
_diffrn_measurement_method dtprofit.ref
_diffrn_radiation_type MoK\a
_diffrn_radiation_wavelength 0.71069
_diffrn_reflns_av_R_equivalents 0.0409
_diffrn_reflns_limit_h_max 4
_diffrn_reflns_limit_h_min -7
_diffrn_reflns_limit_k_max 20
_diffrn_reflns_limit_k_min -18
_diffrn_reflns_limit_l_max 12
_diffrn_reflns_limit_l_min -11
_diffrn_reflns_number 6677
_diffrn_reflns_theta_full 25
_diffrn_reflns_theta_max 28.95
_diffrn_reflns_theta_min 2.63
_exptl_absorpt_coefficient_mu 9.577
_exptl_absorpt_correction_T_max 0.627
_exptl_absorpt_correction_T_min 0.390
_exptl_absorpt_correction_type multi-scan
_exptl_absorpt_process_details 'Blessing R.H., 1995'
_exptl_crystal_colour Colorless
_exptl_crystal_density_diffrn 3.867
_exptl_crystal_density_method 'not measured'
_exptl_crystal_description Chunk
_exptl_crystal_F_000 766
_exptl_crystal_size_max 0.1
_exptl_crystal_size_mid 0.1
_exptl_crystal_size_min 0.05
_refine_diff_density_max 2.382
_refine_diff_density_min -2.232
_refine_ls_extinction_coef 0.0318(17)
_refine_ls_extinction_expression Fc^*^=kFc[1+0.001xFc^2^\l^3^/sin(2\q)]^-1/4^
_refine_ls_extinction_method SHELXL
_refine_ls_goodness_of_fit_ref 1.205
_refine_ls_matrix_type full
_refine_ls_number_parameters 98
_refine_ls_number_reflns 1650
_refine_ls_number_restraints 0
_refine_ls_restrained_S_all 1.205
_refine_ls_R_factor_gt 0.0473
_refine_ls_shift/su_max 0.001
_refine_ls_structure_factor_coef Fsqd
_refine_ls_weighting_details 'calc w=1/[\s^2^(Fo^2^)+(0.0627P)^2^+3.2844P] where P=(Fo^2^+2Fc^2^)/3'
_refine_ls_weighting_scheme calc
_refine_ls_wR_factor_ref 0.1192
_reflns_number_gt 1554
_reflns_number_total 1650
_reflns_threshold_expression I>2\s(I)
_cod_data_source_file ic702249u-file002.cif
_cod_data_source_block shelxl
_cod_depositor_comments
;
The following automatic conversions were performed:
'_exptl_absorpt_correction_type' value 'Multi-scan' changed to
'multi-scan' according to
'/home/saulius/struct/CIF-dictionaries/cif_core.dic' dictionary named
'cif_core.dic' version 2.4.1 from 2010-06-29.

Automatic conversion script
Id: cif_fix_enum 1527 2010-12-29 10:47:43Z saulius 
;
_cod_original_cell_volume 750.2(4)
_cod_original_sg_symbol_Hall '-P 2ybc '
_cod_original_sg_symbol_H-M 'P 21/c'
_cod_database_code 4304691

loop_
_symmetry_equiv_pos_as_xyz
'x, y, z'
'-x, y+1/2, -z+1/2'
'-x, -y, -z'
'x, -y-1/2, z-1/2'

loop_
_atom_site_label
_atom_site_type_symbol
_atom_site_fract_x
_atom_site_fract_y
_atom_site_fract_z
_atom_site_U_iso_or_equiv
_atom_site_adp_type
_atom_site_occupancy
_atom_site_symmetry_multiplicity
_atom_site_calc_flag
_atom_site_refinement_flags
_atom_site_disorder_assembly
_atom_site_disorder_group
Xe1 Xe 1.00208(10) 0.66827(3) 0.33621(5) 0.0278(2) Uani 1 1 d . . .
Sb1 Sb 0.51026(8) 0.41790(4) 0.24862(5) 0.0290(3) Uani 1 1 d . . .
Cu1 Cu 1.0000 0.5000 0.0000 0.0208(3) Uani 1 2 d S . .
F11 F 0.2275(8) 0.4175(3) 0.1263(6) 0.0373(11) Uani 1 1 d . . .
F1 F 0.9714(9) 0.5814(4) 0.1541(5) 0.0408(12) Uani 1 1 d . . .
F13 F 0.4827(9) 0.5436(4) 0.2595(7) 0.0473(14) Uani 1 1 d . . .
F2 F 1.0269(14) 0.7500(4) 0.4977(6) 0.069(2) Uani 1 1 d . . .
F12 F 0.6901(9) 0.4326(3) 0.0763(5) 0.0342(11) Uani 1 1 d . . .
F14 F 0.7961(11) 0.4205(5) 0.3584(7) 0.0596(17) Uani 1 1 d . . .
F15 F 0.5266(11) 0.2943(4) 0.2204(9) 0.0608(17) Uani 1 1 d . . .
F16 F 0.3272(12) 0.4027(6) 0.4129(7) 0.075(2) Uani 1 1 d . . .

loop_
_atom_site_aniso_label
_atom_site_aniso_U_11
_atom_site_aniso_U_22
_atom_site_aniso_U_33
_atom_site_aniso_U_23
_atom_site_aniso_U_13
_atom_site_aniso_U_12
Xe1 0.0431(4) 0.0199(3) 0.0204(3) -0.00322(15) 0.0014(2) -0.00001(16)
Sb1 0.0259(4) 0.0382(4) 0.0229(3) 0.0068(2) 0.0006(2) 0.0019(2)
Cu1 0.0239(7) 0.0225(6) 0.0160(6) -0.0029(4) 0.0003(4) -0.0007(4)
F11 0.029(2) 0.036(2) 0.047(3) -0.004(2) -0.004(2) -0.0008(19)
F1 0.048(3) 0.039(3) 0.036(3) -0.016(2) 0.003(2) -0.006(2)
F13 0.040(3) 0.043(3) 0.059(4) -0.023(2) -0.002(3) 0.004(2)
F2 0.124(6) 0.042(3) 0.040(4) -0.020(3) -0.004(4) -0.001(3)
F12 0.034(3) 0.032(2) 0.037(3) -0.0060(19) 0.010(2) -0.0047(19)
F14 0.040(3) 0.092(5) 0.047(3) 0.016(3) -0.015(3) -0.001(3)
F15 0.057(4) 0.031(3) 0.094(5) 0.015(3) 0.003(3) 0.005(2)
F16 0.051(4) 0.130(7) 0.043(3) 0.003(4) 0.016(3) -0.019(4)

loop_
_atom_type_symbol
_atom_type_description
_atom_type_scat_dispersion_real
_atom_type_scat_dispersion_imag
_atom_type_scat_source
Xe Xe -0.4205 1.9578 'International Tables Vol C Tables 4.2.6.8 and 6.1.1.4'
Sb Sb -0.5866 1.5461 'International Tables Vol C Tables 4.2.6.8 and 6.1.1.4'
Cu Cu 0.3201 1.2651 'International Tables Vol C Tables 4.2.6.8 and 6.1.1.4'
F F 0.0171 0.0103 'International Tables Vol C Tables 4.2.6.8 and 6.1.1.4'

loop_
_geom_angle_atom_site_label_1
_geom_angle_atom_site_label_2
_geom_angle_atom_site_label_3
_geom_angle
_geom_angle_site_symmetry_1
_geom_angle_site_symmetry_3
_geom_angle_publ_flag
F2 Xe1 F1 178.3(3) . . ?
F16 Sb1 F15 91.3(4) . . ?
F16 Sb1 F13 91.7(3) . . ?
F15 Sb1 F13 174.7(3) . . ?
F16 Sb1 F14 92.7(3) . . ?
F15 Sb1 F14 92.9(3) . . ?
F13 Sb1 F14 91.2(3) . . ?
F16 Sb1 F12 178.3(2) . . ?
F15 Sb1 F12 88.2(3) . . ?
F13 Sb1 F12 88.6(2) . . ?
F14 Sb1 F12 89.0(2) . . ?
F16 Sb1 F11 90.6(3) . . ?
F15 Sb1 F11 87.6(3) . . ?
F13 Sb1 F11 88.1(2) . . ?
F14 Sb1 F11 176.7(2) . . ?
F12 Sb1 F11 87.7(2) . . ?
F1 Cu1 F1 180.0(3) . 3_765 ?
F1 Cu1 F11 88.9(2) . 3_665 ?
F1 Cu1 F11 91.1(2) 3_765 3_665 ?
F1 Cu1 F11 91.1(2) . 1_655 ?
F1 Cu1 F11 88.9(2) 3_765 1_655 ?
F11 Cu1 F11 180.0(2) 3_665 1_655 ?
F1 Cu1 F12 91.5(2) . 3_765 ?
F1 Cu1 F12 88.5(2) 3_765 3_765 ?
F11 Cu1 F12 92.19(19) 3_665 3_765 ?
F11 Cu1 F12 87.81(19) 1_655 3_765 ?
F1 Cu1 F12 88.5(2) . . ?
F1 Cu1 F12 91.5(2) 3_765 . ?
F11 Cu1 F12 87.81(19) 3_665 . ?
F11 Cu1 F12 92.19(19) 1_655 . ?
F12 Cu1 F12 180.0 3_765 . ?
Sb1 F11 Cu1 143.6(3) . 1_455 ?
Cu1 F1 Xe1 170.0(3) . . ?
Sb1 F12 Cu1 140.7(3) . . ?

loop_
_geom_bond_atom_site_label_1
_geom_bond_atom_site_label_2
_geom_bond_distance
_geom_bond_site_symmetry_2
_geom_bond_publ_flag
Xe1 F2 1.906(5) . ?
Xe1 F1 2.102(5) . ?
Sb1 F16 1.841(6) . ?
Sb1 F15 1.843(6) . ?
Sb1 F13 1.861(6) . ?
Sb1 F14 1.870(6) . ?
Sb1 F12 1.891(5) . ?
Sb1 F11 1.917(5) . ?
Cu1 F1 1.857(5) . ?
Cu1 F1 1.857(5) 3_765 ?
Cu1 F11 2.090(5) 3_665 ?
Cu1 F11 2.090(5) 1_655 ?
Cu1 F12 2.123(5) 3_765 ?
Cu1 F12 2.123(5) . ?
F11 Cu1 2.090(5) 1_455 ?
